data_4127546
loop_
_publ_author_name
'Farrell, Jeffrey M.'
'M\"utzel, Carina'
'Bialas, David'
'Rudolf, Maximilian'
'Menekse, Kaan'
'Krause, Ana-Maria'
'Stolte, Matthias'
'W\"urthner, Frank'

_publ_section_title
;
 Tunable Low-LUMO Boron-Doped Polycyclic Aromatic Hydrocarbons by General
 One-Pot C-H Borylations.
;
_journal_issue 22
_journal_name_full 'Journal of the American Chemical Society'
_journal_page_first 9096
_journal_page_last 9104
_journal_paper_doi 10.1021/jacs.9b04675
_journal_volume 141
_journal_year 2019
_chemical_formula_moiety 'C32 H20 B2 O2, 4(C4 H8 O2)'
_chemical_formula_sum 'C48 H52 B2 O10'
_chemical_formula_weight 810.51
_space_group_crystal_system triclinic
_space_group_IT_number 2
_space_group_name_Hall '-P 1'
_space_group_name_H-M_alt 'P -1'
_symmetry_space_group_name_Hall '-P 1'
_symmetry_space_group_name_H-M 'P -1'
_atom_sites_solution_hydrogens mixed
_audit_creation_method SHELXL-2014/7
_cell_angle_alpha 80.086(3)
_cell_angle_beta 89.946(3)
_cell_angle_gamma 85.751(3)
_cell_formula_units_Z 1
_cell_length_a 5.6393(4)
_cell_length_b 12.8559(8)
_cell_length_c 14.1348(9)
_cell_measurement_reflns_used 7438
_cell_measurement_temperature 100(2)
_cell_measurement_theta_max 72.51
_cell_measurement_theta_min 3.17
_cell_volume 1006.60(12)
_computing_cell_refinement 'Bruker SAINT'
_computing_data_collection 'Bruker APEX3'
_computing_data_reduction 'Bruker SAINT'
_computing_molecular_graphics 'Bruker SHELXTL'
_computing_publication_material 'Bruker SHELXTL'
_computing_structure_refinement 'SHELXL-2018/1 (Sheldrick, 2018)'
_computing_structure_solution 'SHELXT 2014/5 (Sheldrick, 2014)'
_diffrn_ambient_temperature 100(2)
_diffrn_measured_fraction_theta_full 0.995
_diffrn_measured_fraction_theta_max 0.984
_diffrn_measurement_device_type Bruker-Kappa-D8Quest_Photon100
_diffrn_measurement_method omega_and_phi_scan
_diffrn_radiation_type CuK\a
_diffrn_radiation_wavelength 1.54178
_diffrn_reflns_av_R_equivalents 0.0451
_diffrn_reflns_av_unetI/netI 0.0506
_diffrn_reflns_Laue_measured_fraction_full 0.995
_diffrn_reflns_Laue_measured_fraction_max 0.984
_diffrn_reflns_limit_h_max 6
_diffrn_reflns_limit_h_min -5
_diffrn_reflns_limit_k_max 15
_diffrn_reflns_limit_k_min -15
_diffrn_reflns_limit_l_max 17
_diffrn_reflns_limit_l_min -17
_diffrn_reflns_number 13395
_diffrn_reflns_point_group_measured_fraction_full 0.995
_diffrn_reflns_point_group_measured_fraction_max 0.984
_diffrn_reflns_theta_full 67.679
_diffrn_reflns_theta_max 72.723
_diffrn_reflns_theta_min 3.174
_diffrn_source Cu/K(alpha)_ImuS_Microsource
_exptl_absorpt_coefficient_mu 0.742
_exptl_absorpt_correction_T_max 0.7536
_exptl_absorpt_correction_T_min 0.5790
_exptl_absorpt_correction_type multi-scan
_exptl_absorpt_process_details Bruker_SADABS
_exptl_crystal_colour red
_exptl_crystal_density_diffrn 1.337
_exptl_crystal_description needle
_exptl_crystal_F_000 430
_exptl_crystal_size_max 0.272
_exptl_crystal_size_mid 0.053
_exptl_crystal_size_min 0.022
_refine_diff_density_max 0.293
_refine_diff_density_min -0.253
_refine_diff_density_rms 0.056
_refine_ls_extinction_method none
_refine_ls_goodness_of_fit_ref 1.055
_refine_ls_hydrogen_treatment mixed
_refine_ls_matrix_type full
_refine_ls_number_parameters 341
_refine_ls_number_reflns 3919
_refine_ls_number_restraints 8
_refine_ls_restrained_S_all 1.056
_refine_ls_R_factor_all 0.0653
_refine_ls_R_factor_gt 0.0570
_refine_ls_shift/su_max 0.000
_refine_ls_shift/su_mean 0.000
_refine_ls_structure_factor_coef Fsqd
_refine_ls_weighting_details 'w=1/[\s^2^(Fo^2^)+(0.0899P)^2^+0.3466P] where P=(Fo^2^+2Fc^2^)/3'
_refine_ls_weighting_scheme calc
_refine_ls_wR_factor_gt 0.1559
_refine_ls_wR_factor_ref 0.1655
_reflns_Friedel_coverage 0.000
_reflns_number_gt 3323
_reflns_number_total 3919
_reflns_threshold_expression 'I > 2\s(I)'
_cod_data_source_file ja9b04675_si_006.cif
_cod_data_source_block CM016_dioxan_ab
_cod_database_code 4127546
_shelx_shelxl_version_number 2014/7
_shelx_space_group_comment
;
The symmetry employed for this shelxl refinement is uniquely defined
by the following loop, which should always be used as a source of
symmetry information in preference to the above space-group names.
They are only intended as comments.
;

loop_
_space_group_symop_operation_xyz
'x, y, z'
'-x, -y, -z'

loop_
_atom_site_label
_atom_site_type_symbol
_atom_site_fract_x
_atom_site_fract_y
_atom_site_fract_z
_atom_site_U_iso_or_equiv
_atom_site_adp_type
_atom_site_occupancy
_atom_site_site_symmetry_order
_atom_site_calc_flag
_atom_site_refinement_flags_posn
_atom_site_refinement_flags_adp
_atom_site_refinement_flags_occupancy
_atom_site_disorder_assembly
_atom_site_disorder_group
B1 B 0.4581(4) 0.58788(16) 0.27858(15) 0.0329(4) Uani 1 1 d . . . . .
C1 C 0.6771(3) 0.77589(15) 0.13486(13) 0.0344(4) Uani 1 1 d . . . . .
C2 C 0.8146(4) 0.84135(15) 0.07114(14) 0.0381(4) Uani 1 1 d . . . . .
C3 C 1.0165(4) 0.87975(15) 0.10505(15) 0.0385(4) Uani 1 1 d . . . . .
C4 C 1.0799(3) 0.85335(15) 0.20118(15) 0.0380(4) Uani 1 1 d . . . . .
C5 C 0.9421(3) 0.78876(14) 0.26441(14) 0.0345(4) Uani 1 1 d . . . . .
H5 H 0.9879 0.7709 0.3302 0.041 Uiso 1 1 calc R U . . .
C6 C 0.7371(3) 0.74956(14) 0.23282(13) 0.0327(4) Uani 1 1 d . . . . .
C7 C 0.5813(3) 0.68611(14) 0.30118(13) 0.0318(4) Uani 1 1 d . . . . .
C8 C 0.5395(3) 0.71362(14) 0.38862(13) 0.0320(4) Uani 1 1 d . . . . .
H8 H 0.6237 0.7695 0.4049 0.038 Uiso 1 1 calc R U . . .
C9 C 0.3760(3) 0.66438(14) 0.45937(13) 0.0317(4) Uani 1 1 d . . . . .
C10 C 0.3429(3) 0.70262(15) 0.54612(13) 0.0347(4) Uani 1 1 d . . . . .
H10 H 0.4348 0.7577 0.5590 0.042 Uiso 1 1 calc R U . . .
C11 C 0.1802(3) 0.66230(15) 0.61334(13) 0.0350(4) Uani 1 1 d . . . . .
H11 H 0.1630 0.6895 0.6715 0.042 Uiso 1 1 calc R U . . .
C12 C 0.0406(3) 0.58148(14) 0.59617(12) 0.0312(4) Uani 1 1 d . . . . .
C13 C 0.0710(3) 0.54064(13) 0.50927(12) 0.0296(4) Uani 1 1 d . . . . .
C14 C 0.2402(3) 0.58154(13) 0.44090(12) 0.0297(4) Uani 1 1 d . . . . .
C15 C 0.2708(3) 0.54017(14) 0.35261(12) 0.0314(4) Uani 1 1 d . . . . .
C16 C 0.1325(3) 0.46177(14) 0.33685(13) 0.0333(4) Uani 1 1 d . . . . .
H16 H 0.1519 0.4346 0.2787 0.040 Uiso 1 1 calc R U . . .
C21 C 0.5709(3) 0.05291(15) 0.20489(15) 0.0376(4) Uani 1 1 d . . . . .
H21A H 0.5772 -0.0163 0.1829 0.045 Uiso 1 1 calc R U . . .
H21B H 0.6175 0.0401 0.2737 0.045 Uiso 1 1 calc R U . . .
C22 C 0.7423(3) 0.12271(15) 0.14780(14) 0.0365(4) Uani 1 1 d . . . . .
H22A H 0.9054 0.0882 0.1567 0.044 Uiso 1 1 calc R U . . .
H22B H 0.7003 0.1327 0.0787 0.044 Uiso 1 1 calc R U . . .
C23 C 0.4985(3) 0.27213(15) 0.16664(16) 0.0404(4) Uani 1 1 d . . . . .
H23A H 0.4526 0.2852 0.0978 0.048 Uiso 1 1 calc R U . . .
H23B H 0.4923 0.3412 0.1889 0.048 Uiso 1 1 calc R U . . .
C24 C 0.3266(3) 0.20247(16) 0.22317(15) 0.0391(4) Uani 1 1 d . . . . .
H24A H 0.3673 0.1927 0.2924 0.047 Uiso 1 1 calc R U . . .
H24B H 0.1636 0.2371 0.2138 0.047 Uiso 1 1 calc R U . . .
C29 C 0.0153(9) 0.0614(6) 0.4099(4) 0.0483(15) Uani 0.460(8) 1 d . . P A 1
H29A H 0.0581 0.1295 0.4262 0.058 Uiso 0.460(8) 1 calc R U P A 1
H29B H 0.0095 0.0688 0.3390 0.058 Uiso 0.460(8) 1 calc R U P A 1
O30 O -0.2122(7) 0.0382(5) 0.4477(3) 0.0450(11) Uani 0.460(8) 1 d . . P A 1
C30 C 0.2005(9) -0.0238(4) 0.4493(4) 0.0453(15) Uani 0.460(8) 1 d . . P A 1
H30A H 0.1633 -0.0911 0.4295 0.054 Uiso 0.460(8) 1 calc R U P A 1
H30B H 0.3572 -0.0051 0.4226 0.054 Uiso 0.460(8) 1 calc R U P A 1
C29B C 0.0548(8) -0.0074(5) 0.4055(3) 0.0429(12) Uani 0.540(8) 1 d . . P A 2
H29C H 0.0560 0.0246 0.3366 0.051 Uiso 0.540(8) 1 calc R U P A 2
H29D H 0.1351 -0.0795 0.4129 0.051 Uiso 0.540(8) 1 calc R U P A 2
O30B O -0.1872(7) -0.0138(5) 0.4374(2) 0.0454(10) Uani 0.540(8) 1 d . . P A 2
C30B C 0.1870(6) 0.0586(3) 0.4631(2) 0.0377(12) Uani 0.540(8) 1 d . . P A 2
H30C H 0.3529 0.0624 0.4404 0.045 Uiso 0.540(8) 1 calc R U P A 2
H30D H 0.1105 0.1315 0.4535 0.045 Uiso 0.540(8) 1 calc R U P A 2
O1 O 0.5037(3) 0.54000(11) 0.20134(10) 0.0394(3) Uani 1 1 d . . . . .
H1A H 0.6174 0.5674 0.1705 0.059 Uiso 1 1 calc R U . . .
O21 O 0.3335(2) 0.10172(11) 0.19354(10) 0.0374(3) Uani 1 1 d . . . . .
O22 O 0.7347(2) 0.22334(10) 0.17816(10) 0.0382(3) Uani 1 1 d . . . . .
H1 H 0.534(4) 0.7505(16) 0.1122(15) 0.026(5) Uiso 1 1 d . . . . .
H2 H 0.769(4) 0.8608(18) 0.0033(18) 0.039(6) Uiso 1 1 d . . . . .
H4 H 1.218(5) 0.879(2) 0.227(2) 0.049(7) Uiso 1 1 d . . . . .
H3 H 1.117(5) 0.924(2) 0.0630(19) 0.046(6) Uiso 1 1 d . . . . .
C27 C 0.0384(13) 0.6061(4) 0.0020(4) 0.0334(14) Uani 0.427(7) 1 d DG . P B 1
H27A H 0.2014 0.5979 0.0295 0.040 Uiso 0.427(7) 1 calc R U P B 1
H27B H -0.0148 0.6824 -0.0110 0.040 Uiso 0.427(7) 1 calc R U P B 1
O27 O -0.1191(10) 0.5491(3) 0.0669(6) 0.0297(15) Uani 0.427(7) 1 d DG . P B 1
C28 C -0.0340(8) 0.4407(3) 0.0917(3) 0.0370(13) Uani 0.427(7) 1 d DG . P B 1
H28A H -0.1375 0.4026 0.1405 0.044 Uiso 0.427(7) 1 calc R U P B 1
H28B H 0.1298 0.4346 0.1183 0.044 Uiso 0.427(7) 1 calc R U P B 1
C27A C 1.0500(15) 0.5802(10) 0.0444(12) 0.123(5) Uani 0.573(7) 1 d D . P B 2
H27C H 1.0436 0.6530 0.0071 0.148 Uiso 0.573(7) 1 calc R U P B 2
H27D H 1.1034 0.5851 0.1101 0.148 Uiso 0.573(7) 1 calc R U P B 2
O27A O 0.8162(13) 0.5519(5) 0.0523(5) 0.0508(17) Uani 0.573(7) 1 d D . P B 2
C28A C 0.7719(9) 0.4766(6) -0.0059(5) 0.088(2) Uani 0.573(7) 1 d D . P B 2
H28C H 0.6734 0.4244 0.0324 0.106 Uiso 0.573(7) 1 calc R U P B 2
H28D H 0.6709 0.5140 -0.0603 0.106 Uiso 0.573(7) 1 calc R U P B 2

loop_
_atom_site_aniso_label
_atom_site_aniso_U_11
_atom_site_aniso_U_22
_atom_site_aniso_U_33
_atom_site_aniso_U_23
_atom_site_aniso_U_13
_atom_site_aniso_U_12
B1 0.0304(10) 0.0357(10) 0.0334(9) -0.0088(8) 0.0049(8) -0.0003(8)
C1 0.0314(9) 0.0365(9) 0.0371(9) -0.0120(7) 0.0079(7) -0.0012(7)
C2 0.0398(10) 0.0373(9) 0.0374(10) -0.0080(7) 0.0110(8) 0.0002(8)
C3 0.0358(10) 0.0347(9) 0.0452(10) -0.0077(7) 0.0163(8) -0.0016(7)
C4 0.0266(9) 0.0385(9) 0.0497(11) -0.0092(8) 0.0084(8) -0.0026(7)
C5 0.0284(9) 0.0364(9) 0.0378(9) -0.0058(7) 0.0047(7) 0.0013(7)
C6 0.0282(8) 0.0313(8) 0.0389(9) -0.0088(7) 0.0085(7) 0.0009(7)
C7 0.0267(8) 0.0334(8) 0.0350(9) -0.0064(7) 0.0053(7) -0.0004(7)
C8 0.0286(8) 0.0334(8) 0.0348(9) -0.0074(7) 0.0023(7) -0.0046(7)
C9 0.0291(8) 0.0338(8) 0.0326(8) -0.0076(7) 0.0033(7) -0.0013(7)
C10 0.0328(9) 0.0364(9) 0.0379(9) -0.0126(7) 0.0023(7) -0.0072(7)
C11 0.0365(9) 0.0390(9) 0.0324(8) -0.0135(7) 0.0044(7) -0.0046(7)
C12 0.0306(9) 0.0330(8) 0.0310(8) -0.0093(7) 0.0037(7) -0.0010(7)
C13 0.0276(8) 0.0313(8) 0.0305(8) -0.0079(6) 0.0024(6) 0.0008(7)
C14 0.0273(8) 0.0315(8) 0.0304(8) -0.0067(6) 0.0037(6) 0.0003(6)
C15 0.0296(9) 0.0335(8) 0.0316(8) -0.0084(7) 0.0044(7) 0.0001(7)
C16 0.0335(9) 0.0374(9) 0.0311(8) -0.0128(7) 0.0068(7) -0.0015(7)
C21 0.0289(9) 0.0366(9) 0.0489(10) -0.0118(8) 0.0049(8) -0.0024(7)
C22 0.0296(9) 0.0393(9) 0.0440(10) -0.0165(8) 0.0070(7) -0.0032(7)
C23 0.0323(9) 0.0363(9) 0.0547(11) -0.0147(8) 0.0025(8) -0.0008(7)
C24 0.0303(9) 0.0419(10) 0.0489(10) -0.0190(8) 0.0066(8) -0.0018(7)
C29 0.037(3) 0.062(4) 0.045(3) -0.005(2) 0.007(2) -0.003(2)
O30 0.0321(18) 0.058(3) 0.044(2) -0.006(2) 0.0005(13) -0.0039(19)
C30 0.036(3) 0.056(3) 0.045(3) -0.011(2) 0.010(2) -0.006(2)
C29B 0.035(2) 0.063(3) 0.0319(18) -0.0112(18) 0.0067(17) -0.0063(19)
O30B 0.0382(17) 0.066(3) 0.0334(15) -0.0062(17) 0.0013(11) -0.0157(18)
C30B 0.0328(19) 0.048(2) 0.0325(18) -0.0057(14) 0.0041(13) -0.0064(14)
O1 0.0422(8) 0.0404(7) 0.0384(7) -0.0135(5) 0.0150(6) -0.0064(6)
O21 0.0268(6) 0.0392(7) 0.0497(8) -0.0160(6) 0.0055(5) -0.0049(5)
O22 0.0274(6) 0.0372(7) 0.0536(8) -0.0166(6) 0.0057(5) -0.0050(5)
C27 0.031(3) 0.0208(19) 0.052(3) -0.013(2) 0.019(2) -0.0111(17)
O27 0.027(3) 0.0247(18) 0.036(2) -0.0034(14) 0.022(2) 0.0027(16)
C28 0.043(3) 0.033(2) 0.035(2) -0.0062(16) 0.0100(18) -0.0019(17)
C27A 0.052(5) 0.145(9) 0.215(13) -0.147(9) 0.025(7) -0.015(5)
O27A 0.042(3) 0.060(2) 0.053(3) -0.0191(17) 0.013(2) 0.0037(16)
C28A 0.050(3) 0.136(5) 0.109(5) -0.090(4) 0.035(3) -0.041(3)

loop_
_atom_type_symbol
_atom_type_description
_atom_type_scat_dispersion_real
_atom_type_scat_dispersion_imag
_atom_type_scat_source
C C 0.0181 0.0091 'International Tables Vol C Tables 4.2.6.8 and 6.1.1.4'
H H 0.0000 0.0000 'International Tables Vol C Tables 4.2.6.8 and 6.1.1.4'
B B 0.0090 0.0039 'International Tables Vol C Tables 4.2.6.8 and 6.1.1.4'
O O 0.0492 0.0322 'International Tables Vol C Tables 4.2.6.8 and 6.1.1.4'

loop_
_geom_angle_atom_site_label_1
_geom_angle_atom_site_label_2
_geom_angle_atom_site_label_3
_geom_angle
_geom_angle_site_symmetry_1
_geom_angle_site_symmetry_3
O1 B1 C7 125.26(17) . .
O1 B1 C15 117.83(16) . .
C7 B1 C15 116.90(16) . .
C2 C1 C6 121.14(18) . .
C2 C1 H1 120.0(12) . .
C6 C1 H1 118.8(12) . .
C3 C2 C1 119.51(18) . .
C3 C2 H2 119.9(14) . .
C1 C2 H2 120.6(14) . .
C4 C3 C2 120.07(18) . .
C4 C3 H3 118.2(16) . .
C2 C3 H3 121.8(16) . .
C3 C4 C5 120.26(18) . .
C3 C4 H4 122.0(16) . .
C5 C4 H4 117.7(16) . .
C4 C5 C6 121.11(18) . .
C4 C5 H5 119.4 . .
C6 C5 H5 119.4 . .
C5 C6 C1 117.89(17) . .
C5 C6 C7 121.23(17) . .
C1 C6 C7 120.82(17) . .
C8 C7 C6 119.34(16) . .
C8 C7 B1 116.92(16) . .
C6 C7 B1 123.74(16) . .
C7 C8 C9 125.26(16) . .
C7 C8 H8 117.4 . .
C9 C8 H8 117.4 . .
C10 C9 C14 118.91(16) . .
C10 C9 C8 119.66(16) . .
C14 C9 C8 121.36(16) . .
C11 C10 C9 121.84(16) . .
C11 C10 H10 119.1 . .
C9 C10 H10 119.1 . .
C10 C11 C12 120.44(16) . .
C10 C11 H11 119.8 . .
C12 C11 H11 119.8 . .
C11 C12 C13 119.04(16) . .
C11 C12 C16 122.41(16) . 2_566
C13 C12 C16 118.55(16) . 2_566
C14 C13 C13 120.2(2) . 2_566
C14 C13 C12 120.30(16) . .
C13 C13 C12 119.5(2) 2_566 .
C9 C14 C13 119.46(16) . .
C9 C14 C15 120.26(16) . .
C13 C14 C15 120.28(16) . .
C16 C15 C14 118.29(16) . .
C16 C15 B1 122.91(16) . .
C14 C15 B1 118.80(16) . .
C15 C16 C12 123.18(16) . 2_566
C15 C16 H16 118.4 . .
C12 C16 H16 118.4 2_566 .
O21 C21 C22 110.52(15) . .
O21 C21 H21A 109.5 . .
C22 C21 H21A 109.5 . .
O21 C21 H21B 109.5 . .
C22 C21 H21B 109.5 . .
H21A C21 H21B 108.1 . .
O22 C22 C21 110.39(14) . .
O22 C22 H22A 109.6 . .
C21 C22 H22A 109.6 . .
O22 C22 H22B 109.6 . .
C21 C22 H22B 109.6 . .
H22A C22 H22B 108.1 . .
O22 C23 C24 110.56(16) . .
O22 C23 H23A 109.5 . .
C24 C23 H23A 109.5 . .
O22 C23 H23B 109.5 . .
C24 C23 H23B 109.5 . .
H23A C23 H23B 108.1 . .
O21 C24 C23 110.88(15) . .
O21 C24 H24A 109.5 . .
C23 C24 H24A 109.5 . .
O21 C24 H24B 109.5 . .
C23 C24 H24B 109.5 . .
H24A C24 H24B 108.1 . .
O30 C29 C30 111.2(5) . .
O30 C29 H29A 109.4 . .
C30 C29 H29A 109.4 . .
O30 C29 H29B 109.4 . .
C30 C29 H29B 109.4 . .
H29A C29 H29B 108.0 . .
C29 O30 C30 109.1(4) . 2_556
O30 C30 C29 111.1(4) 2_556 .
O30 C30 H30A 109.4 2_556 .
C29 C30 H30A 109.4 . .
O30 C30 H30B 109.4 2_556 .
C29 C30 H30B 109.4 . .
H30A C30 H30B 108.0 . .
O30B C29B C30B 110.4(4) . .
O30B C29B H29C 109.6 . .
C30B C29B H29C 109.6 . .
O30B C29B H29D 109.6 . .
C30B C29B H29D 109.6 . .
H29C C29B H29D 108.1 . .
C30B O30B C29B 109.1(3) 2_556 .
O30B C30B C29B 110.4(3) 2_556 .
O30B C30B H30C 109.6 2_556 .
C29B C30B H30C 109.6 . .
O30B C30B H30D 109.6 2_556 .
C29B C30B H30D 109.6 . .
H30C C30B H30D 108.1 . .
B1 O1 H1A 109.5 . .
C24 O21 C21 109.34(14) . .
C23 O22 C22 109.44(14) . .
O27 C27 C28 106.8(10) . 2_565
O27 C27 H27A 110.4 . .
C28 C27 H27A 110.4 2_565 .
O27 C27 H27B 110.4 . .
C28 C27 H27B 110.4 2_565 .
H27A C27 H27B 108.6 . .
C28 O27 C27 110.7 . .
O27 C28 C27 106.4(5) . 2_565
O27 C28 H28A 110.4 . .
C27 C28 H28A 110.4 2_565 .
O27 C28 H28B 110.4 . .
C27 C28 H28B 110.4 2_565 .
H28A C28 H28B 108.6 . .
C28A C27A O27A 123.6(7) 2_765 .
C28A C27A H27C 106.4 2_765 .
O27A C27A H27C 106.4 . .
C28A C27A H27D 106.4 2_765 .
O27A C27A H27D 106.4 . .
H27C C27A H27D 106.5 . .
C27A O27A C28A 111.7(5) . .
C27A C28A O27A 122.7(6) 2_765 .
C27A C28A H28C 106.7 2_765 .
O27A C28A H28C 106.7 . .
C27A C28A H28D 106.7 2_765 .
O27A C28A H28D 106.7 . .
H28C C28A H28D 106.6 . .

loop_
_geom_bond_atom_site_label_1
_geom_bond_atom_site_label_2
_geom_bond_distance
_geom_bond_site_symmetry_2
B1 O1 1.358(2) .
B1 C7 1.565(3) .
B1 C15 1.568(3) .
C1 C2 1.398(3) .
C1 C6 1.403(3) .
C1 H1 0.97(2) .
C2 C3 1.391(3) .
C2 H2 0.98(3) .
C3 C4 1.383(3) .
C3 H3 0.96(3) .
C4 C5 1.390(3) .
C4 H4 0.96(3) .
C5 C6 1.398(3) .
C5 H5 0.9500 .
C6 C7 1.484(2) .
C7 C8 1.359(3) .
C8 C9 1.455(2) .
C8 H8 0.9500 .
C9 C10 1.405(3) .
C9 C14 1.416(3) .
C10 C11 1.383(3) .
C10 H10 0.9500 .
C11 C12 1.403(3) .
C11 H11 0.9500 .
C12 C13 1.422(2) .
C12 C16 1.433(2) 2_566
C13 C14 1.421(2) .
C13 C13 1.422(3) 2_566
C14 C15 1.444(2) .
C15 C16 1.367(3) .
C16 C12 1.433(2) 2_566
C16 H16 0.9500 .
C21 O21 1.433(2) .
C21 C22 1.506(3) .
C21 H21A 0.9900 .
C21 H21B 0.9900 .
C22 O22 1.429(2) .
C22 H22A 0.9900 .
C22 H22B 0.9900 .
C23 O22 1.426(2) .
C23 C24 1.504(3) .
C23 H23A 0.9900 .
C23 H23B 0.9900 .
C24 O21 1.426(2) .
C24 H24A 0.9900 .
C24 H24B 0.9900 .
C29 O30 1.422(7) .
C29 C30 1.491(8) .
C29 H29A 0.9900 .
C29 H29B 0.9900 .
O30 C30 1.437(7) 2_556
C30 O30 1.437(7) 2_556
C30 H30A 0.9900 .
C30 H30B 0.9900 .
C29B O30B 1.440(6) .
C29B C30B 1.507(6) .
C29B H29C 0.9900 .
C29B H29D 0.9900 .
O30B C30B 1.425(5) 2_556
C30B O30B 1.425(5) 2_556
C30B H30C 0.9900 .
C30B H30D 0.9900 .
O1 H1A 0.8400 .
C27 O27 1.4247 .
C27 C28 1.548(14) 2_565
C27 H27A 0.9900 .
C27 H27B 0.9900 .
O27 C28 1.4246 .
C28 C27 1.548(8) 2_565
C28 H28A 0.9900 .
C28 H28B 0.9900 .
C27A C28A 1.366(10) 2_765
C27A O27A 1.393(7) .
C27A H27C 0.9900 .
C27A H27D 0.9900 .
O27A C28A 1.410(7) .
C28A C27A 1.366(10) 2_765
C28A H28C 0.9900 .
C28A H28D 0.9900 .

loop_
_geom_torsion_atom_site_label_1
_geom_torsion_atom_site_label_2
_geom_torsion_atom_site_label_3
_geom_torsion_atom_site_label_4
_geom_torsion
_geom_torsion_site_symmetry_1
_geom_torsion_site_symmetry_4
C6 C1 C2 C3 1.0(3) . .
C1 C2 C3 C4 -0.1(3) . .
C2 C3 C4 C5 -0.2(3) . .
C3 C4 C5 C6 -0.3(3) . .
C4 C5 C6 C1 1.1(3) . .
C4 C5 C6 C7 -176.15(16) . .
C2 C1 C6 C5 -1.5(3) . .
C2 C1 C6 C7 175.79(16) . .
C5 C6 C7 C8 39.2(2) . .
C1 C6 C7 C8 -138.00(18) . .
C5 C6 C7 B1 -141.16(19) . .
C1 C6 C7 B1 41.6(2) . .
O1 B1 C7 C8 -170.50(18) . .
C15 B1 C7 C8 8.3(2) . .
O1 B1 C7 C6 9.9(3) . .
C15 B1 C7 C6 -171.37(16) . .
C6 C7 C8 C9 174.64(16) . .
B1 C7 C8 C9 -5.0(3) . .
C7 C8 C9 C10 -177.91(18) . .
C7 C8 C9 C14 -0.9(3) . .
C14 C9 C10 C11 -0.6(3) . .
C8 C9 C10 C11 176.47(17) . .
C9 C10 C11 C12 -0.5(3) . .
C10 C11 C12 C13 0.9(3) . .
C10 C11 C12 C16 -179.15(17) . 2_566
C11 C12 C13 C14 -0.2(3) . .
C16 C12 C13 C14 179.84(16) 2_566 .
C11 C12 C13 C13 -179.46(19) . 2_566
C16 C12 C13 C13 0.6(3) 2_566 2_566
C10 C9 C14 C13 1.3(3) . .
C8 C9 C14 C13 -175.75(15) . .
C10 C9 C14 C15 -179.73(16) . .
C8 C9 C14 C15 3.3(3) . .
C13 C13 C14 C9 178.40(19) 2_566 .
C12 C13 C14 C9 -0.9(3) . .
C13 C13 C14 C15 -0.6(3) 2_566 .
C12 C13 C14 C15 -179.90(16) . .
C9 C14 C15 C16 -178.64(16) . .
C13 C14 C15 C16 0.4(3) . .
C9 C14 C15 B1 0.6(3) . .
C13 C14 C15 B1 179.59(15) . .
O1 B1 C15 C16 -8.2(3) . .
C7 B1 C15 C16 172.98(17) . .
O1 B1 C15 C14 172.63(16) . .
C7 B1 C15 C14 -6.2(3) . .
C14 C15 C16 C12 -0.2(3) . 2_566
B1 C15 C16 C12 -179.41(16) . 2_566
O21 C21 C22 O22 58.8(2) . .
O22 C23 C24 O21 -58.5(2) . .
C30 C29 O30 C30 57.1(7) . 2_556
O30 C29 C30 O30 -58.3(7) . 2_556
C30B C29B O30B C30B -58.5(6) . 2_556
O30B C29B C30B O30B 59.2(6) . 2_556
C23 C24 O21 C21 57.7(2) . .
C22 C21 O21 C24 -57.8(2) . .
C24 C23 O22 C22 58.1(2) . .
C21 C22 O22 C23 -58.3(2) . .
C28 C27 O27 C28 64.5(15) 2_565 .
C27 O27 C28 C27 -64.3(8) . 2_565
C28A C27A O27A C28A -16(2) 2_765 .
C27A O27A C28A C27A 16(2) . 2_765
